data_2013122
loop_
_publ_author_name
'Kanazawa, Hitoshi'
'Magoshi, Jun'

_publ_section_title
;
 <i>N</i>-Carboxy-<small>L</small>-aspartic anhydride benzyl ester
;
_journal_issue 3
_journal_name_full 'Acta Crystallographica Section C'
_journal_page_first o159
_journal_page_last o161
_journal_paper_doi 10.1107/S0108270103002567
_journal_volume 59
_journal_year 2003
_chemical_formula_moiety 'C12 H11 N O5'
_chemical_formula_sum 'C12 H11 N O5'
_chemical_formula_weight 249.2226
_chemical_name_common 'N-Carboxy-L-aspartic anhydride benzyl ester'
_chemical_name_systematic
;
Benzyl (1,2,3,4-tetrahydro-2,5-dioxo-1,3-oxazol-4-yl)acetate
;
_space_group_IT_number 19
_symmetry_cell_setting orthorhombic
_symmetry_space_group_name_Hall 'P 2ac 2ab'
_symmetry_space_group_name_H-M 'P 21 21 21'
_cell_angle_alpha 90
_cell_angle_beta 90
_cell_angle_gamma 90
_cell_formula_units_Z 4
_cell_length_a 7.995(3)
_cell_length_b 26.611(5)
_cell_length_c 5.4348(7)
_cell_measurement_reflns_used 120
_cell_measurement_temperature 288.2
_cell_measurement_theta_max 32.7
_cell_measurement_theta_min 4.98
_cell_volume 1156.3(5)
_computing_cell_refinement PROCESS
_computing_data_collection 'PROCESS (Rigaku, 1996)'
_computing_data_reduction
;
TEXSAN, Version 1.11 (Molecular Structure Corporation & Rigaku Corporation,
2000)
;
_computing_molecular_graphics 'ORTEPII (Johnson, 1976)'
_computing_publication_material 'TEXSAN, Version 1.11'
_computing_structure_refinement
;
TEXSAN, Version 1.10 (Molecular Structure Corporation & Rigaku Corporation,
1999)
;
_computing_structure_solution 'SIR92 (Altomare et al., 1994)'
_diffrn_detector_area_resol_mean 10.00
_diffrn_measured_fraction_theta_full 0.954
_diffrn_measured_fraction_theta_max 0.954
_diffrn_measurement_device_type 'Rigaku RAXIS-IV imaging plate area-detector'
_diffrn_measurement_method \w
_diffrn_radiation_type MoK\a
_diffrn_radiation_wavelength 0.71073
_diffrn_reflns_av_R_equivalents 0.053
_diffrn_reflns_limit_h_max 11
_diffrn_reflns_limit_h_min 0
_diffrn_reflns_limit_k_max 38
_diffrn_reflns_limit_k_min 0
_diffrn_reflns_limit_l_max 7
_diffrn_reflns_limit_l_min 0
_diffrn_reflns_number 2319
_diffrn_reflns_theta_full 31.35
_diffrn_reflns_theta_max 31.35
_exptl_absorpt_coefficient_mu 0.113
_exptl_absorpt_correction_type none
_exptl_crystal_colour colourless
_exptl_crystal_density_diffrn 1.432
_exptl_crystal_density_meas ?
_exptl_crystal_description plate
_exptl_crystal_F_000 520.0
_exptl_crystal_size_max 0.20
_exptl_crystal_size_mid 0.15
_exptl_crystal_size_min 0.10
_refine_diff_density_max 0.22
_refine_diff_density_min -0.21
_refine_ls_extinction_coef 0.052(5)
_refine_ls_extinction_method 'Zachariasen (1967) type 2 Gaussian isotropic'
_refine_ls_goodness_of_fit_ref 1.082
_refine_ls_hydrogen_treatment refall
_refine_ls_number_parameters 209
_refine_ls_number_reflns 2113
_refine_ls_R_factor_gt 0.054
_refine_ls_shift/su_max <0.001
_refine_ls_structure_factor_coef Fsqd
_refine_ls_weighting_details 'w = 1/[\s^2^(Fo)+ 0.00065|Fo|^2^]'
_refine_ls_weighting_scheme calc
_refine_ls_wR_factor_ref 0.076
_reflns_number_gt 1128
_reflns_number_total 2115
_reflns_threshold_expression F^2^>2\s(F^2^)
_cod_data_source_file de1204.cif
_cod_data_source_block I
_cod_depositor_comments
;
The following automatic conversions were performed:

'_chemical_melting_point' value 'not measured' was changed to '?' -
the value is undefined or not given.

Automatic conversion script
Id: cif_fix_values 1715 2011-07-08 13:25:40Z adriana 

The following automatic conversions were performed:

'_exptl_crystal_density_meas' value 'not measured' was changed to '?'
- the value is perceived as not measured.

Automatic conversion script
Id: cif_fix_values 3008 2015-01-20 13:52:24Z robertas 
;
_cod_database_code 2013122
_cod_database_fobs_code 2013122

loop_
_symmetry_equiv_pos_as_xyz
x,y,z
1/2-x,-y,1/2+z
1/2+x,1/2-y,-z
-x,1/2+y,1/2-z

loop_
_atom_site_label
_atom_site_fract_x
_atom_site_fract_y
_atom_site_fract_z
_atom_site_U_iso_or_equiv
_atom_site_adp_type
_atom_site_calc_flag
_atom_site_refinement_flags
_atom_site_occupancy
_atom_site_disorder_assembly
_atom_site_disorder_group
_atom_site_type_symbol
O1 0.6900(3) 0.53721(8) 0.1669(5) 0.0762(8) Uani d . 1.00 . . O
O2 0.4759(3) 0.50459(7) 0.3913(4) 0.0637(6) Uani d . 1.00 . . O
O3 0.2625(3) 0.45642(9) 0.5189(4) 0.0781(8) Uani d . 1.00 . . O
O4 0.5482(4) 0.37125(8) -0.2088(4) 0.0757(8) Uani d . 1.00 . . O
O5 0.5484(3) 0.30393(7) 0.0375(4) 0.0609(6) Uani d . 1.00 . . O
N1 0.5589(4) 0.46359(9) 0.0571(5) 0.0570(7) Uani d . 1.00 . . N
C1 0.5889(4) 0.50450(10) 0.1942(6) 0.0593(8) Uani d . 1.00 . . C
C2 0.3698(5) 0.46390(10) 0.3730(6) 0.0569(8) Uani d . 1.00 . . C
C3 0.4178(4) 0.43460(10) 0.1447(5) 0.0503(7) Uani d . 1.00 . . C
C4 0.4599(5) 0.37990(10) 0.2099(6) 0.0505(7) Uani d . 1.00 . . C
C5 0.5216(4) 0.35250(10) -0.0141(6) 0.0516(7) Uani d . 1.00 . . C
C6 0.6326(5) 0.27490(10) -0.1586(8) 0.0655(10) Uani d . 1.00 . . C
C7 0.5702(4) 0.22150(10) -0.1467(6) 0.0536(7) Uani d . 1.00 . . C
C8 0.6115(5) 0.19020(10) 0.0457(7) 0.0632(9) Uani d . 1.00 . . C
C9 0.5525(6) 0.14070(10) 0.0483(8) 0.0760(10) Uani d . 1.00 . . C
C10 0.4573(5) 0.12300(10) -0.1432(9) 0.0780(10) Uani d . 1.00 . . C
C11 0.4193(6) 0.15360(10) -0.3329(8) 0.0760(10) Uani d . 1.00 . . C
C12 0.4741(5) 0.20310(10) -0.3368(6) 0.0631(9) Uani d . 1.00 . . C
H1 0.612(4) 0.4570(10) -0.079(6) 0.058(8) Uiso calc . 1.00 . . H
H2 0.324(4) 0.4363(10) 0.045(5) 0.050(8) Uiso calc . 1.00 . . H
H3 0.535(4) 0.3800(10) 0.350(7) 0.059(8) Uiso calc . 1.00 . . H
H4 0.363(4) 0.3650(10) 0.272(7) 0.066(9) Uiso calc . 1.00 . . H
H5 0.758(6) 0.2780(10) -0.124(9) 0.106(9) Uiso calc . 1.00 . . H
H6 0.590(4) 0.2920(10) -0.327(6) 0.059(8) Uiso calc . 1.00 . . H
H7 0.672(4) 0.2032(10) 0.169(6) 0.052(8) Uiso calc . 1.00 . . H
H8 0.582(5) 0.1220(10) 0.196(9) 0.105(9) Uiso calc . 1.00 . . H
H9 0.415(5) 0.0860(10) -0.131(7) 0.097(9) Uiso calc . 1.00 . . H
H10 0.359(5) 0.1430(10) -0.470(7) 0.069(9) Uiso calc . 1.00 . . H
H11 0.451(4) 0.2220(10) -0.460(6) 0.057(8) Uiso calc . 1.00 . . H

loop_
_atom_site_aniso_label
_atom_site_aniso_U_11
_atom_site_aniso_U_22
_atom_site_aniso_U_33
_atom_site_aniso_U_12
_atom_site_aniso_U_13
_atom_site_aniso_U_23
O1 0.073(2) 0.0570(10) 0.100(2) -0.0100(10) -0.019(2) -0.0070(10)
O2 0.0680(10) 0.0590(10) 0.0630(10) 0.0060(10) -0.0060(10) -0.0210(10)
O3 0.081(2) 0.0840(10) 0.0700(10) 0.0150(10) 0.0230(10) -0.0060(10)
O4 0.120(2) 0.0590(10) 0.0485(10) 0.0060(10) 0.010(2) -0.0014(10)
O5 0.078(2) 0.0472(9) 0.0580(10) 0.0030(10) 0.0110(10) -0.0055(9)
N1 0.061(2) 0.0500(10) 0.0590(10) -0.0060(10) 0.008(2) -0.0070(10)
C1 0.059(2) 0.0510(10) 0.068(2) 0.0100(10) -0.0130(10) -0.0070(10)
C2 0.063(2) 0.0530(10) 0.0560(10) 0.0150(10) -0.0060(10) -0.0060(10)
C3 0.0520(10) 0.0510(10) 0.0480(10) 0.0000(10) -0.0070(10) -0.0020(10)
C4 0.060(2) 0.0480(10) 0.0440(10) 0.0020(10) 0.0010(10) -0.0030(10)
C5 0.057(2) 0.0470(10) 0.0500(10) -0.0020(10) 0.0010(10) -0.0070(10)
C6 0.073(2) 0.0510(10) 0.072(2) -0.004(2) 0.028(2) -0.0080(10)
C7 0.055(2) 0.0480(10) 0.0570(10) 0.0070(10) 0.0160(10) -0.0080(10)
C8 0.059(2) 0.071(2) 0.060(2) 0.012(2) 0.001(2) -0.002(2)
C9 0.087(3) 0.065(2) 0.076(2) 0.016(2) 0.023(2) 0.020(2)
C10 0.083(3) 0.056(2) 0.096(2) -0.009(2) 0.029(2) -0.002(2)
C11 0.077(3) 0.073(2) 0.076(2) -0.017(2) 0.014(2) -0.018(2)
C12 0.071(2) 0.062(2) 0.056(2) 0.003(2) 0.000(2) 0.0010(10)

loop_
_atom_type_symbol
_atom_type_description
_atom_type_scat_dispersion_real
_atom_type_scat_dispersion_imag
_atom_type_scat_source
C C 0.003 0.002 'International Tables Vol.C Tables 4.2.6.8 and 6.1.1.1'
H H 0.000 0.000 'International Tables for Crystallography Vol.C Table 6.1.1.2'
N N 0.006 0.003 'International Tables for Crystallography  Vol.C Tables 4.2.6.8 and 6.1.1.1'
O O 0.011 0.006 'International Tables for Crystallography Vol.C Tables 4.2.6.8 and 6.1.1.1'

loop_
_geom_angle_atom_site_label_1
_geom_angle_atom_site_label_2
_geom_angle_atom_site_label_3
_geom_angle
_geom_angle_publ_flag
C1 O2 C2 109.9(2) yes
C5 O5 C6 115.2(3) no
C1 N1 C3 112.9(3) yes
C1 N1 H1 123(2) no
C3 N1 H1 123(2) no
O1 C1 O2 121.9(3) no
O1 C1 N1 130.0(4) yes
O2 C1 N1 108.1(3) no
O2 C2 O3 121.9(3) no
O2 C2 C3 107.9(3) yes
O3 C2 C3 130.2(3) no
N1 C3 C2 101.1(3) yes
N1 C3 C4 114.2(3) no
N1 C3 H2 114.0(10) no
C2 C3 C4 110.7(3) no
C2 C3 H2 104.0(10) no
C4 C3 H2 110.0(10) no
C3 C4 C5 110.2(3) no
C3 C4 H3 108.0(10) no
C3 C4 H4 108.0(10) no
C5 C4 H3 115(2) no
C5 C4 H4 110(2) no
H3 C4 H4 103(2) no
O4 C5 O5 124.3(3) no
O4 C5 C4 125.1(3) no
O5 C5 C4 110.6(3) no
O5 C6 H5 105(2) no
O5 C6 H6 104.0(10) no
C7 C6 H5 112(2) no
C7 C6 H6 109.0(10) no
H5 C6 H6 115(3) no
C6 C7 C8 121.6(4) no
C6 C7 C12 119.2(3) no
C8 C7 C12 119.2(3) no
C7 C8 C9 119.8(4) no
C7 C8 H7 117.0(10) no
C9 C8 H7 122.0(10) no
C8 C9 C10 120.2(4) no
C8 C9 H8 114(2) no
C10 C9 H8 125(2) no
C9 C10 C11 119.8(4) no
C9 C10 H9 117(2) no
C11 C10 H9 122(2) no
C10 C11 C12 120.9(4) no
C10 C11 H10 123(2) no
C12 C11 H10 115(2) no
C7 C12 C11 120.2(4) no
C7 C12 H11 119(2) no
C11 C12 H11 120(2) no

loop_
_geom_bond_atom_site_label_1
_geom_bond_atom_site_label_2
_geom_bond_site_symmetry_1
_geom_bond_site_symmetry_2
_geom_bond_distance
_geom_bond_publ_flag
O1 C1 . . 1.197(4) yes
O2 C1 . . 1.402(4) yes
O2 C2 . . 1.379(4) yes
O3 C2 . . 1.185(4) yes
O4 C5 . . 1.189(4) yes
O5 C5 . . 1.339(4) yes
O5 C6 . . 1.478(4) yes
N1 C1 . . 1.341(4) yes
N1 C3 . . 1.447(4) yes
N1 H1 . . 0.87(3) no
C2 C3 . . 1.515(4) yes
C3 C4 . . 1.535(4) yes
C3 H2 . . 0.93(3) no
C4 C5 . . 1.504(4) yes
C4 H3 . . 0.97(4) no
C4 H4 . . 0.94(4) no
C6 C7 . . 1.507(5) yes
C6 H5 . . 1.02(5) no
C6 H6 . . 1.08(3) no
C7 C8 . . 1.378(5) no
C7 C12 . . 1.378(5) no
C8 C9 . . 1.399(6) no
C8 H7 . . 0.89(3) no
C9 C10 . . 1.373(7) no
C9 H8 . . 0.98(5) no
C10 C11 . . 1.349(7) no
C10 H9 . . 1.04(4) no
C11 C12 . . 1.387(5) no
C11 H10 . . 0.93(4) no
C12 H11 . . 0.86(3) no

loop_
_geom_hbond_atom_site_label_D
_geom_hbond_atom_site_label_H
_geom_hbond_atom_site_label_A
_geom_hbond_site_symmetry_A
_geom_hbond_distance_DH
_geom_hbond_distance_HA
_geom_hbond_distance_DA
_geom_hbond_angle_DHA
_geom_hbond_publ_flag
N1 H1 O4 1_555 0.87(3) 2.44(2) 2.852(3) 109(2) no
N1 H1 O1 2_664 0.86(3) 2.11(4) 2.920(3) 155(3) no

loop_
_geom_torsion_atom_site_label_1
_geom_torsion_atom_site_label_2
_geom_torsion_atom_site_label_3
_geom_torsion_atom_site_label_4
_geom_torsion
_geom_torsion_publ_flag
O1 C1 O2 C2 177.6(3) yes
O1 C1 N1 C3 -176.3(3) yes
O2 C1 N1 C3 3.1(4) yes
O2 C2 C3 N1 1.6(3) yes
O2 C2 C3 C4 122.9(3) yes
O3 C2 O2 C1 -179.4(3) yes
O3 C2 C3 N1 -179.0(3) yes
O3 C2 C3 C4 -57.6(5) no
O4 C5 O5 C6 6.4(6) no
O4 C5 C4 C3 6.2(6) no
O5 C5 C4 C3 -176.0(3) no
O5 C6 C7 C8 -69.4(4) no
O5 C6 C7 C12 112.8(4) no
N1 C1 O2 C2 -1.9(3) yes
N1 C3 C4 C5 -61.8(4) no
C1 O2 C2 C3 0.1(3) yes
C1 N1 C3 C2 -2.9(3) no
C1 N1 C3 C4 -121.8(3) no
C2 C3 C4 C5 -175.1(3) no
C4 C5 O5 C6 -171.4(3) no
C5 O5 C6 C7 -148.5(3) no
C6 C7 C8 C9 -179.3(3) no
C6 C7 C12 C11 178.1(3) no
C7 C8 C9 C10 1.8(6) no
C7 C12 C11 C10 0.7(6) no
C8 C7 C12 C11 0.3(5) no
C8 C9 C10 C11 -0.8(7) no
C9 C8 C7 C12 -1.5(5) no
C9 C10 C11 C12 -0.5(7) no

loop_
_cod_related_entry_id
_cod_related_entry_database
_cod_related_entry_code
1 ChemSpider 9911490
